data_2103075
loop_
_publ_author_name
'Portilla, Jaime'
'Quiroga, Jairo'
'Nogueras, Manuel'
'de la Torre, Jose M.'
'Cobo, Justo'
'Low, John N.'
'Glidewell, Christopher'

_publ_section_title
;
 Structural comparisons of isomeric series of
 7-aryl-benzo[<i>h</i>]pyrazolo[3,4-<i>b</i>]quinolines and
 11-aryl-benzo[<i>f</i>]pyrazolo[3,4-<i>b</i>]quinolines
;
_journal_coeditor_code BM5050
_journal_issue 1
_journal_name_full 'Acta Crystallographica Section B'
_journal_page_first 72
_journal_page_last 83
_journal_paper_doi 10.1107/S0108768107065743
_journal_volume 64
_journal_year 2008
_chemical_formula_moiety 'C26 H18 N4'
_chemical_formula_sum 'C26 H18 N4'
_chemical_formula_weight 386.44
_chemical_name_systematic
;
8-methyl-7-(4-pyridinyl)-10-phenyl-10H-
benzo[h]pyrazolo[3,4-b]quinoline
;
_space_group_IT_number 14
_symmetry_cell_setting monoclinic
_symmetry_space_group_name_Hall '-P 2ybc'
_symmetry_space_group_name_H-M 'P 1 21/c 1'
_atom_sites_solution_hydrogens geom
_atom_sites_solution_primary direct
_atom_sites_solution_secondary difmap
_cell_angle_alpha 90.00
_cell_angle_beta 97.262(2)
_cell_angle_gamma 90.00
_cell_formula_units_Z 4
_cell_length_a 11.3560(3)
_cell_length_b 17.3507(5)
_cell_length_c 9.7577(2)
_cell_measurement_reflns_used 4372
_cell_measurement_temperature 120(2)
_cell_measurement_theta_max 27.50
_cell_measurement_theta_min 2.85
_cell_volume 1907.18(8)
_computing_cell_refinement 'DENZO (Otwinowski & Minor, 1997) & COLLECT'
_computing_data_collection 'COLLECT (Hooft, 1999)'
_computing_data_reduction 'DENZO & COLLECT'
_computing_molecular_graphics 'PLATON (Spek, 2003)'
_computing_publication_material 'SHELXL-97 & PRPKAPPA (Ferguson, 1999)'
_computing_structure_refinement 'OSCAIL (McArdle, 2003 & SHELXL-97 (Sheldrick, 1997)'
_computing_structure_solution 'Sir2004 (Burla et al., 2005)'
_diffrn_ambient_temperature 120(2)
_diffrn_detector_area_resol_mean 9.091
_diffrn_measured_fraction_theta_full 0.997
_diffrn_measured_fraction_theta_max 0.997
_diffrn_measurement_device_type 'Bruker-Nonius KappaCCD'
_diffrn_measurement_method '\f & \w scans'
_diffrn_radiation_monochromator graphite
_diffrn_radiation_source 'Bruker-Nonius FR591 rotating anode'
_diffrn_radiation_type 'Mo K\a'
_diffrn_radiation_wavelength 0.71073
_diffrn_reflns_av_R_equivalents 0.0639
_diffrn_reflns_av_sigmaI/netI 0.0586
_diffrn_reflns_limit_h_max 14
_diffrn_reflns_limit_h_min -14
_diffrn_reflns_limit_k_max 21
_diffrn_reflns_limit_k_min -22
_diffrn_reflns_limit_l_max 12
_diffrn_reflns_limit_l_min -12
_diffrn_reflns_number 26391
_diffrn_reflns_theta_full 27.50
_diffrn_reflns_theta_max 27.50
_diffrn_reflns_theta_min 2.85
_diffrn_standards_decay_% 0
_diffrn_standards_number 0
_exptl_absorpt_coefficient_mu 0.082
_exptl_absorpt_correction_T_max 0.992
_exptl_absorpt_correction_T_min 0.971
_exptl_absorpt_correction_type multi-scan
_exptl_absorpt_process_details 'SADABS 2.10 (Sheldrick, 2003)'
_exptl_crystal_colour colourless
_exptl_crystal_density_diffrn 1.346
_exptl_crystal_density_method 'not measured'
_exptl_crystal_description lath
_exptl_crystal_F_000 808
_exptl_crystal_size_max 0.50
_exptl_crystal_size_mid 0.24
_exptl_crystal_size_min 0.10
_refine_diff_density_max 0.326
_refine_diff_density_min -0.337
_refine_ls_extinction_method none
_refine_ls_goodness_of_fit_ref 1.012
_refine_ls_hydrogen_treatment constr
_refine_ls_matrix_type full
_refine_ls_number_parameters 272
_refine_ls_number_reflns 4372
_refine_ls_number_restraints 0
_refine_ls_restrained_S_all 1.012
_refine_ls_R_factor_all 0.0954
_refine_ls_R_factor_gt 0.0496
_refine_ls_shift/su_max 0.000
_refine_ls_shift/su_mean 0.000
_refine_ls_structure_factor_coef Fsqd
_refine_ls_weighting_details 'w=1/[\s^2^(Fo^2^)+(0.0831P)^2^] where P=(Fo^2^+2Fc^2^)/3'
_refine_ls_weighting_scheme calc
_refine_ls_wR_factor_gt 0.1168
_refine_ls_wR_factor_ref 0.1419
_reflns_number_gt 2818
_reflns_number_total 4372
_reflns_threshold_expression I>2\s(I)
_cod_data_source_file bm5050.cif
_cod_data_source_block XV
_cod_depositor_comments
;
The following automatic conversions were performed:
'_exptl_absorpt_correction_type' value 'Multi-scan' changed to
'multi-scan' according to
'/home/saulius/struct/CIF-dictionaries/cif_core.dic' dictionary named
'cif_core.dic' version 2.4.1 from 2010-06-29.

Automatic conversion script
Id: cif_fix_enum 1527 2010-12-29 10:47:43Z saulius 

The following automatic conversions were performed:

'_exptl_absorpt_correction_type' value 'Multi-scan' changed to
'multi-scan' according to
/home/saulius/struct/CIF-dictionaries/cif_core.dic dictionary named
'cif_core.dic' version 2.4.1 from 2010-06-29.

Automatic conversion script
Id: cif_fix_values 1715 2011-07-08 13:25:40Z adriana 
;
_cod_original_sg_symbol_H-M 'P 21/c'
_cod_database_code 2103075

loop_
_symmetry_equiv_pos_as_xyz
'x, y, z'
'-x, y+1/2, -z+1/2'
'-x, -y, -z'
'x, -y-1/2, z-1/2'

loop_
_atom_site_type_symbol
_atom_site_label
_atom_site_fract_x
_atom_site_fract_y
_atom_site_fract_z
_atom_site_U_iso_or_equiv
_atom_site_adp_type
_atom_site_calc_flag
_atom_site_refinement_flags
_atom_site_occupancy
C C1 0.21448(15) 0.35074(10) 0.50320(16) 0.0270(4) Uani d . 1
C C2 0.15537(16) 0.29981(10) 0.57854(17) 0.0300(4) Uani d . 1
C C3 0.21775(16) 0.24243(10) 0.65708(17) 0.0319(4) Uani d . 1
C C4 0.33858(16) 0.23696(11) 0.65857(18) 0.0364(5) Uani d . 1
C C4A 0.40076(15) 0.28765(10) 0.58222(16) 0.0284(4) Uani d . 1
C C5 0.52758(16) 0.28100(11) 0.5806(2) 0.0398(5) Uani d . 1
C C6 0.58638(16) 0.32743(11) 0.50234(19) 0.0373(5) Uani d . 1
C C6A 0.52606(14) 0.38826(9) 0.41853(15) 0.0238(4) Uani d . 1
C C7 0.58593(14) 0.43595(9) 0.33297(15) 0.0230(4) Uani d . 1
C C71 0.71477(14) 0.42529(9) 0.32303(16) 0.0235(4) Uani d . 1
C C72 0.80096(15) 0.43672(10) 0.43597(17) 0.0280(4) Uani d . 1
C C73 0.91823(15) 0.42338(10) 0.42185(17) 0.0284(4) Uani d . 1
N N74 0.95701(12) 0.40019(8) 0.30454(14) 0.0305(4) Uani d . 1
C C75 0.87328(15) 0.38993(10) 0.19608(17) 0.0306(4) Uani d . 1
C C76 0.75347(15) 0.40106(10) 0.20057(16) 0.0268(4) Uani d . 1
C C7A 0.51852(14) 0.49169(9) 0.25525(15) 0.0224(4) Uani d . 1
C C8 0.53921(15) 0.55383(9) 0.16384(16) 0.0260(4) Uani d . 1
C C81 0.65178(15) 0.58037(11) 0.11540(18) 0.0323(4) Uani d . 1
N N9 0.43940(12) 0.59074(8) 0.12348(13) 0.0278(4) Uani d . 1
N N10 0.35014(12) 0.55494(8) 0.18465(13) 0.0250(3) Uani d . 1
C C101 0.23473(15) 0.58816(10) 0.17145(16) 0.0252(4) Uani d . 1
C C102 0.22343(16) 0.66740(10) 0.15336(17) 0.0337(4) Uani d . 1
C C103 0.11157(18) 0.70048(11) 0.13938(18) 0.0404(5) Uani d . 1
C C104 0.01195(18) 0.65562(12) 0.14412(17) 0.0393(5) Uani d . 1
C C105 0.02419(16) 0.57690(12) 0.16256(18) 0.0374(5) Uani d . 1
C C106 0.13528(15) 0.54244(10) 0.17547(17) 0.0297(4) Uani d . 1
C C10A 0.39630(14) 0.49528(9) 0.26704(15) 0.0223(4) Uani d . 1
N N11 0.33552(12) 0.45111(7) 0.34522(13) 0.0223(3) Uani d . 1
C C11A 0.40127(14) 0.39777(9) 0.42079(15) 0.0211(4) Uani d . 1
C C11B 0.33774(14) 0.34580(9) 0.50358(15) 0.0223(4) Uani d . 1
H H1 0.1711 0.3897 0.4503 0.032 Uiso calc R 1
H H2 0.0718 0.3038 0.5770 0.036 Uiso calc R 1
H H3 0.1770 0.2074 0.7092 0.038 Uiso calc R 1
H H4 0.3809 0.1979 0.7126 0.044 Uiso calc R 1
H H5 0.5704 0.2429 0.6363 0.048 Uiso calc R 1
H H6 0.6693 0.3203 0.5018 0.045 Uiso calc R 1
H H72 0.7790 0.4536 0.5218 0.034 Uiso calc R 1
H H73 0.9754 0.4311 0.5005 0.034 Uiso calc R 1
H H75 0.8980 0.3740 0.1110 0.037 Uiso calc R 1
H H76 0.6980 0.3922 0.1207 0.032 Uiso calc R 1
H H81A 0.6802 0.5410 0.0555 0.048 Uiso calc R 1
H H81B 0.7118 0.5890 0.1953 0.048 Uiso calc R 1
H H81C 0.6374 0.6286 0.0636 0.048 Uiso calc R 1
H H102 0.2918 0.6986 0.1506 0.040 Uiso calc R 1
H H103 0.1034 0.7546 0.1264 0.049 Uiso calc R 1
H H104 -0.0645 0.6786 0.1348 0.047 Uiso calc R 1
H H105 -0.0444 0.5460 0.1664 0.045 Uiso calc R 1
H H106 0.1430 0.4882 0.1869 0.036 Uiso calc R 1

loop_
_atom_site_aniso_label
_atom_site_aniso_U_11
_atom_site_aniso_U_22
_atom_site_aniso_U_33
_atom_site_aniso_U_12
_atom_site_aniso_U_13
_atom_site_aniso_U_23
C1 0.0276(10) 0.0283(9) 0.0246(8) 0.0035(7) 0.0020(7) 0.0017(7)
C2 0.0284(10) 0.0343(10) 0.0278(9) -0.0006(8) 0.0051(7) 0.0001(8)
C3 0.0369(11) 0.0327(10) 0.0270(9) -0.0021(8) 0.0073(8) 0.0048(8)
C4 0.0393(12) 0.0350(11) 0.0349(10) 0.0065(9) 0.0047(8) 0.0132(8)
C4A 0.0322(10) 0.0270(9) 0.0260(9) 0.0035(8) 0.0032(7) 0.0017(7)
C5 0.0306(11) 0.0411(11) 0.0475(11) 0.0114(9) 0.0032(9) 0.0193(9)
C6 0.0255(10) 0.0453(12) 0.0416(10) 0.0114(9) 0.0057(8) 0.0142(9)
C6A 0.0233(9) 0.0251(9) 0.0229(8) 0.0047(7) 0.0024(7) -0.0003(7)
C7 0.0237(9) 0.0264(9) 0.0185(8) 0.0025(7) 0.0014(6) -0.0047(7)
C71 0.0222(9) 0.0233(9) 0.0248(8) 0.0016(7) 0.0021(7) 0.0029(7)
C72 0.0295(10) 0.0293(10) 0.0245(9) 0.0027(8) 0.0008(7) -0.0012(7)
C73 0.0249(10) 0.0278(9) 0.0310(9) 0.0009(7) -0.0027(7) -0.0002(7)
N74 0.0253(8) 0.0334(9) 0.0329(8) 0.0006(6) 0.0046(6) 0.0038(6)
C75 0.0283(11) 0.0378(10) 0.0262(9) 0.0022(8) 0.0062(7) 0.0010(8)
C76 0.0244(10) 0.0323(10) 0.0232(8) 0.0021(7) 0.0007(7) 0.0003(7)
C7A 0.0229(9) 0.0244(9) 0.0195(8) 0.0000(7) 0.0010(6) -0.0028(7)
C8 0.0260(10) 0.0271(9) 0.0242(8) -0.0001(7) 0.0010(7) -0.0003(7)
C81 0.0288(10) 0.0353(10) 0.0336(10) -0.0022(8) 0.0066(8) 0.0045(8)
N9 0.0271(8) 0.0287(8) 0.0276(8) -0.0024(6) 0.0039(6) 0.0027(6)
N10 0.0240(8) 0.0247(8) 0.0261(7) 0.0022(6) 0.0024(6) 0.0057(6)
C101 0.0258(10) 0.0296(10) 0.0194(8) 0.0066(7) 0.0004(7) 0.0005(7)
C102 0.0373(11) 0.0276(10) 0.0336(9) 0.0040(8) -0.0055(8) -0.0017(8)
C103 0.0510(13) 0.0313(11) 0.0364(10) 0.0155(10) -0.0048(9) -0.0038(8)
C104 0.0381(12) 0.0539(13) 0.0263(9) 0.0233(10) 0.0054(8) 0.0063(9)
C105 0.0280(11) 0.0516(12) 0.0339(10) 0.0083(9) 0.0084(8) 0.0156(9)
C106 0.0277(10) 0.0315(10) 0.0297(9) 0.0057(8) 0.0031(7) 0.0093(8)
C10A 0.0245(9) 0.0236(9) 0.0181(8) 0.0021(7) 0.0001(6) -0.0019(7)
N11 0.0237(8) 0.0222(7) 0.0205(7) 0.0021(6) 0.0012(6) -0.0010(6)
C11A 0.0244(9) 0.0209(8) 0.0173(7) 0.0037(7) -0.0004(6) -0.0030(6)
C11B 0.0268(10) 0.0230(9) 0.0170(7) 0.0018(7) 0.0019(7) -0.0046(7)

loop_
_atom_type_symbol
_atom_type_description
_atom_type_scat_dispersion_real
_atom_type_scat_dispersion_imag
_atom_type_scat_source
C C 0.0033 0.0016 'International Tables Vol C Tables 4.2.6.8 and 6.1.1.4'
H H 0.0000 0.0000 'International Tables Vol C Tables 4.2.6.8 and 6.1.1.4'
N N 0.0061 0.0033 'International Tables Vol C Tables 4.2.6.8 and 6.1.1.4'

loop_
_geom_angle_atom_site_label_1
_geom_angle_atom_site_label_2
_geom_angle_atom_site_label_3
_geom_angle
_geom_angle_publ_flag
C2 C1 C11B 120.88(15) no
C2 C1 H1 119.6 no
C11B C1 H1 119.6 no
C1 C2 C3 120.24(16) no
C1 C2 H2 119.9 no
C3 C2 H2 119.9 no
C4 C3 C2 119.52(16) no
C4 C3 H3 120.2 no
C2 C3 H3 120.2 no
C3 C4 C4A 121.42(16) no
C3 C4 H4 119.3 no
C4A C4 H4 119.3 no
C4 C4A C11B 118.99(16) no
C4 C4A C5 121.70(16) no
C11B C4A C5 119.31(15) no
C6 C5 C4A 121.68(16) no
C6 C5 H5 119.2 no
C4A C5 H5 119.2 no
C5 C6 C6A 121.50(17) no
C5 C6 H6 119.3 no
C6A C6 H6 119.3 no
C7 C6A C11A 119.65(14) no
C7 C6A C6 122.10(15) no
C11A C6A C6 118.23(15) no
C7A C7 C6A 117.12(15) no
C7A C7 C71 121.74(14) no
C6A C7 C71 121.11(14) no
C76 C71 C72 117.17(15) no
C76 C71 C7 120.90(14) no
C72 C71 C7 121.91(14) no
C73 C72 C71 119.29(15) no
C73 C72 H72 120.4 no
C71 C72 H72 120.4 no
N74 C73 C72 124.28(15) no
N74 C73 H73 117.9 no
C72 C73 H73 117.9 no
C73 N74 C75 115.91(14) no
N74 C75 C76 124.01(15) no
N74 C75 H75 118.0 no
C76 C75 H75 118.0 no
C75 C76 C71 119.33(15) no
C75 C76 H76 120.3 no
C71 C76 H76 120.3 no
C7 C7A C10A 117.68(14) no
C7 C7A C8 137.32(15) no
C10A C7A C8 104.92(14) no
N9 C8 C7A 110.37(14) no
N9 C8 C81 119.65(15) no
C7A C8 C81 129.97(15) no
C8 C81 H81A 109.5 no
C8 C81 H81B 109.5 no
H81A C81 H81B 109.5 no
C8 C81 H81C 109.5 no
H81A C81 H81C 109.5 no
H81B C81 H81C 109.5 no
C8 N9 N10 107.56(13) no
C10A N10 N9 110.11(13) no
C10A N10 C101 129.60(14) no
N9 N10 C101 119.66(13) no
C106 C101 C102 120.51(16) no
C106 C101 N10 120.70(15) no
C102 C101 N10 118.78(15) no
C103 C102 C101 119.42(18) no
C103 C102 H102 120.3 no
C101 C102 H102 120.3 no
C104 C103 C102 120.60(18) no
C104 C103 H103 119.7 no
C102 C103 H103 119.7 no
C103 C104 C105 119.52(18) no
C103 C104 H104 120.2 no
C105 C104 H104 120.2 no
C104 C105 C106 120.86(18) no
C104 C105 H105 119.6 no
C106 C105 H105 119.6 no
C101 C106 C105 119.08(17) no
C101 C106 H106 120.5 no
C105 C106 H106 120.5 no
N11 C10A N10 125.53(15) no
N11 C10A C7A 127.43(14) no
N10 C10A C7A 107.02(14) no
C10A N11 C11A 114.60(14) no
N11 C11A C6A 123.51(14) no
N11 C11A C11B 116.62(14) no
C6A C11A C11B 119.81(14) no
C1 C11B C4A 118.95(15) no
C1 C11B C11A 121.57(14) no
C4A C11B C11A 119.44(15) no

loop_
_geom_bond_atom_site_label_1
_geom_bond_atom_site_label_2
_geom_bond_distance
_geom_bond_publ_flag
C1 C2 1.377(2) no
C1 C11B 1.402(2) no
C1 H1 0.95 no
C2 C3 1.394(2) no
C2 H2 0.95 no
C3 C4 1.374(2) no
C3 H3 0.95 no
C4 C4A 1.400(2) no
C4 H4 0.95 no
C4A C11B 1.407(2) no
C4A C5 1.447(2) no
C5 C6 1.344(2) no
C5 H5 0.95 no
C6 C6A 1.453(2) no
C6 H6 0.95 no
C6A C7 1.410(2) no
C6A C11A 1.430(2) no
C7 C7A 1.396(2) no
C7 C71 1.490(2) no
C71 C76 1.389(2) no
C71 C72 1.393(2) no
C72 C73 1.376(2) no
C72 H72 0.95 no
C73 N74 1.339(2) no
C73 H73 0.95 no
N74 C75 1.342(2) no
C75 C76 1.380(2) no
C75 H75 0.95 no
C76 H76 0.95 no
C7A C10A 1.409(2) no
C7A C8 1.437(2) no
C8 N9 1.318(2) no
C8 C81 1.491(2) no
C81 H81A 0.98 no
C81 H81B 0.98 no
C81 H81C 0.98 no
N9 N10 1.3865(18) no
N10 C10A 1.373(2) no
N10 C101 1.423(2) no
C101 C106 1.385(2) no
C101 C102 1.390(2) no
C102 C103 1.385(3) no
C102 H102 0.95 no
C103 C104 1.379(3) no
C103 H103 0.95 no
C104 C105 1.382(3) no
C104 H104 0.95 no
C105 C106 1.387(2) no
C105 H105 0.95 no
C106 H106 0.95 no
C10A N11 1.334(2) no
N11 C11A 1.349(2) no
C11A C11B 1.461(2) no

loop_
_geom_hbond_atom_site_label_D
_geom_hbond_atom_site_label_H
_geom_hbond_atom_site_label_A
_geom_hbond_site_symmetry_A
_geom_hbond_distance_DH
_geom_hbond_distance_HA
_geom_hbond_distance_DA
_geom_hbond_angle_DHA
_geom_hbond_publ_flag
C72 H72 N11 3_666 0.95 2.56 3.404(2) 149 y
C75 H75 Cg2 3_665 0.95 2.60 3.463(2) 151 y
C4 H4 Cg3 4_555 0.95 2.84 3.771(2) 165 y
C4 H4 Cg4 4_555 0.95 2.92 3.700(2) 140 y
C103 H103 Cg5 2_655 0.95 2.87 3.749(2) 154 y

loop_
_geom_torsion_atom_site_label_1
_geom_torsion_atom_site_label_2
_geom_torsion_atom_site_label_3
_geom_torsion_atom_site_label_4
_geom_torsion
_geom_torsion_publ_flag
C11B C1 C2 C3 0.2(2) no
C1 C2 C3 C4 -0.1(3) no
C2 C3 C4 C4A -0.3(3) no
C3 C4 C4A C11B 0.6(3) no
C3 C4 C4A C5 -178.43(17) no
C4 C4A C5 C6 176.90(18) no
C11B C4A C5 C6 -2.2(3) no
C4A C5 C6 C6A 1.9(3) no
C5 C6 C6A C7 -178.16(18) no
C5 C6 C6A C11A -0.1(3) no
C11A C6A C7 C7A 0.9(2) no
C6 C6A C7 C7A 178.95(15) no
C11A C6A C7 C71 -177.14(13) no
C6 C6A C7 C71 0.9(2) no
C7A C7 C71 C76 -64.3(2) no
C6A C7 C71 C76 113.68(17) no
C7A C7 C71 C72 117.68(18) no
C6A C7 C71 C72 -64.3(2) no
C76 C71 C72 C73 -0.4(2) no
C7 C71 C72 C73 177.73(15) no
C71 C72 C73 N74 0.5(3) no
C72 C73 N74 C75 0.0(2) no
C73 N74 C75 C76 -0.7(3) no
N74 C75 C76 C71 0.8(3) no
C72 C71 C76 C75 -0.3(2) no
C7 C71 C76 C75 -178.39(15) no
C6A C7 C7A C10A -0.8(2) no
C71 C7 C7A C10A 177.31(13) no
C6A C7 C7A C8 175.47(17) no
C71 C7 C7A C8 -6.5(3) no
C7 C7A C8 N9 -177.09(17) no
C10A C7A C8 N9 -0.55(17) no
C7 C7A C8 C81 1.6(3) no
C10A C7A C8 C81 178.14(16) no
C7A C8 N9 N10 -0.36(18) no
C81 C8 N9 N10 -179.20(13) no
C8 N9 N10 C10A 1.17(17) no
C8 N9 N10 C101 172.98(13) no
C10A N10 C101 C106 -38.1(2) no
N9 N10 C101 C106 151.94(15) no
C10A N10 C101 C102 142.43(17) no
N9 N10 C101 C102 -27.6(2) no
C106 C101 C102 C103 0.0(2) no
N10 C101 C102 C103 179.54(15) no
C101 C102 C103 C104 0.4(3) no
C102 C103 C104 C105 -0.2(3) no
C103 C104 C105 C106 -0.4(3) no
C102 C101 C106 C105 -0.6(2) no
N10 C101 C106 C105 179.86(14) no
C104 C105 C106 C101 0.8(3) no
N9 N10 C10A N11 177.00(14) no
C101 N10 C10A N11 6.2(3) no
N9 N10 C10A C7A -1.51(17) no
C101 N10 C10A C7A -172.26(14) no
C7 C7A C10A N11 0.1(2) no
C8 C7A C10A N11 -177.24(15) no
C7 C7A C10A N10 178.58(13) no
C8 C7A C10A N10 1.23(16) no
N10 C10A N11 C11A -177.85(14) no
C7A C10A N11 C11A 0.3(2) no
C10A N11 C11A C6A -0.2(2) no
C10A N11 C11A C11B -177.45(13) no
C7 C6A C11A N11 -0.5(2) no
C6 C6A C11A N11 -178.58(14) no
C7 C6A C11A C11B 176.72(14) no
C6 C6A C11A C11B -1.4(2) no
C2 C1 C11B C4A 0.1(2) no
C2 C1 C11B C11A 178.00(15) no
C4 C4A C11B C1 -0.6(2) no
C5 C4A C11B C1 178.54(15) no
C4 C4A C11B C11A -178.46(15) no
C5 C4A C11B C11A 0.6(2) no
N11 C11A C11B C1 0.6(2) no
C6A C11A C11B C1 -176.77(14) no
N11 C11A C11B C4A 178.49(14) no
C6A C11A C11B C4A 1.1(2) no

loop_
_cod_related_entry_id
_cod_related_entry_database
_cod_related_entry_code
1 ChemSpider 21120674
